data_4103854
loop_
_publ_author_name
'Scott A. Snyder'
'Steven P. Breazzano'
'Audrey G. Ross'
'Yunqing Lin'
'Alexandros L. Zografos'

_publ_section_title
;
 Total Synthesis of Diverse Carbogenic Complexity within the Resveratrol
 Class from a Common Building Block
;
_journal_name_full 'Journal of the American Chemical Society'
_journal_page_first 1753
_journal_page_last 1765
_journal_paper_doi 10.1021/ja806183r
_journal_volume 131
_journal_year 2009
_chemical_formula_sum 'C28 H29 Cl3 O7'
_chemical_formula_weight 583.86
_chemical_name_systematic
;
 ?
;
_space_group_IT_number 2
_symmetry_cell_setting triclinic
_symmetry_space_group_name_Hall '-P 1'
_symmetry_space_group_name_H-M 'P -1'
_atom_sites_solution_hydrogens geom
_atom_sites_solution_primary direct
_atom_sites_solution_secondary difmap
_audit_creation_method SHELXL-97
_cell_angle_alpha 101.2130(10)
_cell_angle_beta 90.4610(10)
_cell_angle_gamma 107.48
_cell_formula_units_Z 2
_cell_length_a 8.8332(4)
_cell_length_b 9.7719(4)
_cell_length_c 16.8160(7)
_cell_measurement_reflns_used 9904
_cell_measurement_temperature 125(2)
_cell_measurement_theta_max 32.22
_cell_measurement_theta_min 2.32
_cell_volume 1354.62(10)
_computing_cell_refinement 'Bruker SMART'
_computing_data_collection 'Bruker SMART'
_computing_data_reduction 'Bruker SAINT'
_computing_molecular_graphics 'Bruker SHELXTL'
_computing_publication_material 'Bruker SHELXTL'
_computing_structure_refinement 'SHELXL-97 (Sheldrick, 1997)'
_computing_structure_solution 'SHELXS-97 (Sheldrick, 1990)'
_diffrn_ambient_temperature 125(2)
_diffrn_measured_fraction_theta_full 0.930
_diffrn_measured_fraction_theta_max 0.930
_diffrn_measurement_device_type 'CCD area detector'
_diffrn_measurement_method 'phi and omega scans'
_diffrn_radiation_monochromator graphite
_diffrn_radiation_source 'fine-focus sealed tube'
_diffrn_radiation_type MoK\a
_diffrn_radiation_wavelength 0.71073
_diffrn_reflns_av_R_equivalents 0.0265
_diffrn_reflns_av_sigmaI/netI 0.0372
_diffrn_reflns_limit_h_max 13
_diffrn_reflns_limit_h_min -13
_diffrn_reflns_limit_k_max 14
_diffrn_reflns_limit_k_min -14
_diffrn_reflns_limit_l_max 25
_diffrn_reflns_limit_l_min -24
_diffrn_reflns_number 23355
_diffrn_reflns_theta_full 32.52
_diffrn_reflns_theta_max 32.52
_diffrn_reflns_theta_min 1.24
_exptl_absorpt_coefficient_mu 0.384
_exptl_absorpt_correction_T_max 0.9626
_exptl_absorpt_correction_T_min 0.9271
_exptl_absorpt_correction_type empirical
_exptl_absorpt_process_details sadabs
_exptl_crystal_colour COLORLESS
_exptl_crystal_density_diffrn 1.431
_exptl_crystal_density_method 'not measured'
_exptl_crystal_description BLOCK
_exptl_crystal_F_000 608
_exptl_crystal_size_max 0.20
_exptl_crystal_size_mid 0.15
_exptl_crystal_size_min 0.10
_refine_diff_density_max 0.478
_refine_diff_density_min -0.317
_refine_diff_density_rms 0.060
_refine_ls_extinction_method none
_refine_ls_goodness_of_fit_ref 1.021
_refine_ls_hydrogen_treatment constr
_refine_ls_matrix_type full
_refine_ls_number_parameters 343
_refine_ls_number_reflns 9142
_refine_ls_number_restraints 0
_refine_ls_restrained_S_all 1.021
_refine_ls_R_factor_all 0.0620
_refine_ls_R_factor_gt 0.0410
_refine_ls_shift/su_max 0.001
_refine_ls_shift/su_mean 0.000
_refine_ls_structure_factor_coef Fsqd
_refine_ls_weighting_details 'calc w=1/[\s^2^(Fo^2^)+(0.0567P)^2^+0.3377P] where P=(Fo^2^+2Fc^2^)/3'
_refine_ls_weighting_scheme calc
_refine_ls_wR_factor_gt 0.1032
_refine_ls_wR_factor_ref 0.1144
_reflns_number_gt 6763
_reflns_number_total 9142
_reflns_threshold_expression >2sigma(I)
_cod_data_source_file ja806183r_si_004.cif
_cod_data_source_block sbs20
_cod_depositor_comments
;
The following automatic conversions were performed:

'_exptl_absorpt_correction_type' value 'EMPIRICAL' changed to
'empirical' according to the built-in table from CIF Core dictionary
named 'cif_core.dic' version 2.4.1 from 2010-06-29.

Automatic conversion script
Id: cif_fix_values 1715 2011-07-08 13:25:40Z adriana 
;
_cod_original_cell_volume 1354.61(10)
_cod_database_code 4103854

loop_
_symmetry_equiv_pos_as_xyz
'x, y, z'
'-x, -y, -z'

loop_
_atom_site_label
_atom_site_type_symbol
_atom_site_fract_x
_atom_site_fract_y
_atom_site_fract_z
_atom_site_U_iso_or_equiv
_atom_site_adp_type
_atom_site_occupancy
_atom_site_symmetry_multiplicity
_atom_site_calc_flag
_atom_site_refinement_flags
O1 O 1.24734(13) -0.00452(11) 0.67046(6) 0.0239(2) Uani 1 1 d .
O2 O 1.41235(11) 0.22897(11) 0.79898(6) 0.0210(2) Uani 1 1 d .
O3 O 1.02128(12) 0.33216(11) 0.98272(6) 0.0228(2) Uani 1 1 d .
O4 O 0.89815(11) 0.29644(11) 0.49993(6) 0.01903(19) Uani 1 1 d .
O5 O 1.37844(12) 0.20648(12) 0.41908(6) 0.0235(2) Uani 1 1 d .
O6 O 0.64098(12) 0.59647(12) 0.72796(7) 0.0257(2) Uani 1 1 d .
O7 O 0.90202(12) 0.77185(11) 0.80591(6) 0.0219(2) Uani 1 1 d .
C1 C 1.18137(15) 0.08974(14) 0.67479(8) 0.0168(2) Uani 1 1 d .
C2 C 1.14151(15) 0.15993(14) 0.75571(8) 0.0159(2) Uani 1 1 d .
C3 C 1.26167(15) 0.22512(14) 0.81858(8) 0.0163(2) Uani 1 1 d .
C4 C 1.22660(16) 0.28591(14) 0.89564(8) 0.0178(2) Uani 1 1 d .
H4A H 1.3085 0.3320 0.9379 0.021 Uiso 1 1 calc R
C5 C 1.06871(16) 0.27774(14) 0.90945(8) 0.0180(2) Uani 1 1 d .
C6 C 0.94887(15) 0.21311(14) 0.84745(8) 0.0176(2) Uani 1 1 d .
H6A H 0.8418 0.2074 0.8579 0.021 Uiso 1 1 calc R
C7 C 0.98559(15) 0.15692(13) 0.77027(8) 0.0155(2) Uani 1 1 d .
C8 C 0.86106(15) 0.09934(14) 0.70019(8) 0.0171(2) Uani 1 1 d .
H8A H 0.7548 0.0896 0.7212 0.021 Uiso 1 1 calc R
H8B H 0.8622 0.0006 0.6723 0.021 Uiso 1 1 calc R
C9 C 0.88894(15) 0.20121(14) 0.63810(8) 0.0158(2) Uani 1 1 d .
H9A H 0.7913 0.1646 0.6000 0.019 Uiso 1 1 calc R
C10 C 1.02772(14) 0.19804(13) 0.58572(7) 0.0150(2) Uani 1 1 d .
C11 C 1.02522(15) 0.24951(14) 0.51270(8) 0.0160(2) Uani 1 1 d .
C12 C 1.14312(16) 0.25141(15) 0.45871(8) 0.0189(2) Uani 1 1 d .
H12A H 1.1394 0.2883 0.4107 0.023 Uiso 1 1 calc R
C13 C 1.26756(15) 0.19836(15) 0.47570(8) 0.0185(2) Uani 1 1 d .
C14 C 1.27176(15) 0.14246(14) 0.54462(8) 0.0180(2) Uani 1 1 d .
H14A H 1.3544 0.1032 0.5548 0.022 Uiso 1 1 calc R
C15 C 1.15267(15) 0.14389(13) 0.59993(8) 0.0157(2) Uani 1 1 d .
C16 C 0.89918(15) 0.35797(14) 0.68004(8) 0.0164(2) Uani 1 1 d .
C17 C 0.76290(15) 0.40347(15) 0.68173(8) 0.0176(2) Uani 1 1 d .
H17A H 0.6660 0.3383 0.6543 0.021 Uiso 1 1 calc R
C18 C 0.76759(15) 0.54232(15) 0.72291(8) 0.0180(2) Uani 1 1 d .
C19 C 0.91045(15) 0.63983(14) 0.76447(8) 0.0170(2) Uani 1 1 d .
C20 C 1.04592(15) 0.59549(14) 0.76172(8) 0.0174(2) Uani 1 1 d .
H20A H 1.1432 0.6605 0.7888 0.021 Uiso 1 1 calc R
C21 C 1.04012(15) 0.45577(14) 0.71932(8) 0.0175(2) Uani 1 1 d .
H21A H 1.1341 0.4273 0.7174 0.021 Uiso 1 1 calc R
C22 C 1.53931(16) 0.30781(17) 0.85865(9) 0.0244(3) Uani 1 1 d .
H22A H 1.6403 0.3023 0.8368 0.037 Uiso 1 1 calc R
H22B H 1.5233 0.2649 0.9072 0.037 Uiso 1 1 calc R
H22C H 1.5418 0.4106 0.8731 0.037 Uiso 1 1 calc R
C23 C 1.14302(18) 0.42390(17) 1.04290(8) 0.0249(3) Uani 1 1 d .
H23A H 1.0945 0.4558 1.0924 0.037 Uiso 1 1 calc R
H23B H 1.2046 0.5099 1.0225 0.037 Uiso 1 1 calc R
H23C H 1.2136 0.3690 1.0551 0.037 Uiso 1 1 calc R
C24 C 0.89114(17) 0.35244(15) 0.42765(8) 0.0207(3) Uani 1 1 d .
H24A H 0.7951 0.3824 0.4254 0.031 Uiso 1 1 calc R
H24B H 0.8882 0.2760 0.3798 0.031 Uiso 1 1 calc R
H24C H 0.9853 0.4372 0.4284 0.031 Uiso 1 1 calc R
C25 C 1.49745(17) 0.13810(18) 0.42760(9) 0.0262(3) Uani 1 1 d .
H25A H 1.5691 0.1513 0.3836 0.039 Uiso 1 1 calc R
H25B H 1.4467 0.0332 0.4250 0.039 Uiso 1 1 calc R
H25C H 1.5584 0.1828 0.4801 0.039 Uiso 1 1 calc R
C26 C 0.49932(17) 0.51087(18) 0.67853(10) 0.0287(3) Uani 1 1 d .
H26A H 0.4180 0.5608 0.6876 0.043 Uiso 1 1 calc R
H26B H 0.4601 0.4144 0.6929 0.043 Uiso 1 1 calc R
H26C H 0.5226 0.4986 0.6212 0.043 Uiso 1 1 calc R
C27 C 1.04399(17) 0.86776(15) 0.85259(9) 0.0243(3) Uani 1 1 d .
H27A H 1.0249 0.9588 0.8795 0.037 Uiso 1 1 calc R
H27B H 1.1306 0.8902 0.8165 0.037 Uiso 1 1 calc R
H27C H 1.0734 0.8197 0.8936 0.037 Uiso 1 1 calc R
C31 C 0.42199(18) 0.16823(17) 0.12919(9) 0.0255(3) Uani 1 1 d .
H31A H 0.3468 0.2054 0.1649 0.031 Uiso 1 1 calc R
Cl1 Cl 0.51589(5) 0.07566(5) 0.18346(3) 0.03377(10) Uani 1 1 d .
Cl2 Cl 0.56557(5) 0.31982(5) 0.10282(3) 0.03761(11) Uani 1 1 d .
Cl3 Cl 0.31298(5) 0.04975(5) 0.04120(3) 0.03994(11) Uani 1 1 d .

loop_
_atom_site_aniso_label
_atom_site_aniso_U_11
_atom_site_aniso_U_22
_atom_site_aniso_U_33
_atom_site_aniso_U_23
_atom_site_aniso_U_13
_atom_site_aniso_U_12
O1 0.0298(5) 0.0237(5) 0.0234(5) 0.0047(4) 0.0040(4) 0.0162(4)
O2 0.0148(4) 0.0290(5) 0.0200(5) 0.0028(4) 0.0001(3) 0.0091(4)
O3 0.0238(5) 0.0294(5) 0.0144(4) 0.0003(4) 0.0031(4) 0.0097(4)
O4 0.0198(4) 0.0234(5) 0.0170(4) 0.0068(4) 0.0017(3) 0.0096(4)
O5 0.0202(5) 0.0318(5) 0.0213(5) 0.0073(4) 0.0086(4) 0.0106(4)
O6 0.0156(4) 0.0280(5) 0.0326(6) -0.0015(4) -0.0026(4) 0.0102(4)
O7 0.0201(5) 0.0185(5) 0.0263(5) -0.0006(4) -0.0004(4) 0.0080(4)
C1 0.0160(5) 0.0172(6) 0.0170(6) 0.0031(4) 0.0018(4) 0.0049(4)
C2 0.0178(6) 0.0153(5) 0.0154(6) 0.0035(4) 0.0021(4) 0.0063(4)
C3 0.0155(5) 0.0174(6) 0.0179(6) 0.0057(5) 0.0018(4) 0.0063(4)
C4 0.0192(6) 0.0193(6) 0.0154(6) 0.0040(5) -0.0006(4) 0.0064(5)
C5 0.0214(6) 0.0191(6) 0.0159(6) 0.0049(5) 0.0043(5) 0.0088(5)
C6 0.0171(6) 0.0199(6) 0.0175(6) 0.0060(5) 0.0034(4) 0.0069(5)
C7 0.0168(5) 0.0139(5) 0.0160(6) 0.0046(4) 0.0013(4) 0.0042(4)
C8 0.0153(5) 0.0173(6) 0.0170(6) 0.0026(5) 0.0007(4) 0.0030(4)
C9 0.0134(5) 0.0185(6) 0.0150(5) 0.0021(4) 0.0010(4) 0.0051(4)
C10 0.0148(5) 0.0150(5) 0.0141(5) 0.0007(4) 0.0010(4) 0.0043(4)
C11 0.0155(5) 0.0153(5) 0.0168(6) 0.0014(4) -0.0001(4) 0.0051(4)
C12 0.0203(6) 0.0196(6) 0.0161(6) 0.0036(5) 0.0022(5) 0.0052(5)
C13 0.0171(6) 0.0200(6) 0.0158(6) 0.0006(5) 0.0040(4) 0.0039(5)
C14 0.0164(6) 0.0191(6) 0.0182(6) 0.0018(5) 0.0027(4) 0.0066(5)
C15 0.0166(5) 0.0145(5) 0.0151(5) 0.0015(4) 0.0010(4) 0.0045(4)
C16 0.0160(5) 0.0195(6) 0.0147(5) 0.0046(4) 0.0029(4) 0.0064(5)
C17 0.0145(5) 0.0207(6) 0.0172(6) 0.0035(5) 0.0010(4) 0.0050(5)
C18 0.0168(6) 0.0215(6) 0.0178(6) 0.0044(5) 0.0023(4) 0.0086(5)
C19 0.0184(6) 0.0185(6) 0.0153(6) 0.0037(4) 0.0026(4) 0.0073(5)
C20 0.0153(5) 0.0182(6) 0.0178(6) 0.0033(5) 0.0003(4) 0.0040(5)
C21 0.0146(5) 0.0188(6) 0.0200(6) 0.0040(5) 0.0024(4) 0.0063(5)
C22 0.0169(6) 0.0291(7) 0.0263(7) 0.0034(6) -0.0021(5) 0.0071(5)
C23 0.0299(7) 0.0279(7) 0.0156(6) 0.0010(5) -0.0003(5) 0.0091(6)
C24 0.0228(6) 0.0219(6) 0.0188(6) 0.0068(5) -0.0009(5) 0.0074(5)
C25 0.0177(6) 0.0351(8) 0.0269(7) 0.0064(6) 0.0056(5) 0.0095(6)
C26 0.0159(6) 0.0308(8) 0.0394(9) 0.0053(6) -0.0042(6) 0.0085(6)
C27 0.0229(7) 0.0173(6) 0.0305(7) 0.0010(5) -0.0025(5) 0.0053(5)
C31 0.0236(7) 0.0263(7) 0.0295(7) 0.0076(6) 0.0046(6) 0.0106(6)
Cl1 0.03016(19) 0.0382(2) 0.0418(2) 0.02059(17) 0.00789(16) 0.01581(16)
Cl2 0.0339(2) 0.0331(2) 0.0484(3) 0.02024(18) 0.00467(17) 0.00658(16)
Cl3 0.0373(2) 0.0432(2) 0.0339(2) 0.00284(18) 0.00016(17) 0.00754(18)

loop_
_atom_type_symbol
_atom_type_description
_atom_type_scat_dispersion_real
_atom_type_scat_dispersion_imag
_atom_type_scat_source
C C 0.0033 0.0016 'International Tables Vol C Tables 4.2.6.8 and 6.1.1.4'
H H 0.0000 0.0000 'International Tables Vol C Tables 4.2.6.8 and 6.1.1.4'
O O 0.0106 0.0060 'International Tables Vol C Tables 4.2.6.8 and 6.1.1.4'
Cl Cl 0.1484 0.1585 'International Tables Vol C Tables 4.2.6.8 and 6.1.1.4'

loop_
_geom_angle_atom_site_label_1
_geom_angle_atom_site_label_2
_geom_angle_atom_site_label_3
_geom_angle
C3 O2 C22 117.79(11)
C5 O3 C23 117.11(11)
C11 O4 C24 117.21(10)
C13 O5 C25 117.28(11)
C18 O6 C26 117.27(11)
C19 O7 C27 116.27(10)
O1 C1 C2 119.78(12)
O1 C1 C15 120.00(12)
C2 C1 C15 120.02(11)
C7 C2 C3 119.56(12)
C7 C2 C1 120.89(11)
C3 C2 C1 119.51(11)
O2 C3 C4 123.01(12)
O2 C3 C2 116.25(11)
C4 C3 C2 120.71(12)
C3 C4 C5 118.69(12)
O3 C5 C6 115.65(12)
O3 C5 C4 123.43(12)
C6 C5 C4 120.92(12)
C7 C6 C5 119.99(12)
C6 C7 C2 120.06(12)
C6 C7 C8 121.08(11)
C2 C7 C8 118.78(11)
C7 C8 C9 112.08(10)
C10 C9 C16 111.69(10)
C10 C9 C8 115.20(10)
C16 C9 C8 110.83(10)
C15 C10 C11 116.82(11)
C15 C10 C9 127.10(11)
C11 C10 C9 116.01(11)
O4 C11 C12 122.94(12)
O4 C11 C10 114.82(11)
C12 C11 C10 122.24(12)
C11 C12 C13 119.20(12)
O5 C13 C14 124.90(12)
O5 C13 C12 114.60(12)
C14 C13 C12 120.50(12)
C13 C14 C15 119.69(12)
C10 C15 C14 121.48(12)
C10 C15 C1 125.44(11)
C14 C15 C1 113.00(11)
C21 C16 C17 118.62(12)
C21 C16 C9 121.41(11)
C17 C16 C9 119.93(11)
C18 C17 C16 120.88(12)
O6 C18 C17 125.09(12)
O6 C18 C19 114.76(12)
C17 C18 C19 120.14(12)
O7 C19 C20 125.12(12)
O7 C19 C18 115.95(11)
C20 C19 C18 118.92(12)
C19 C20 C21 120.40(12)
C16 C21 C20 121.00(12)
Cl3 C31 Cl1 111.04(8)
Cl3 C31 Cl2 110.13(9)
Cl1 C31 Cl2 109.97(8)

loop_
_geom_bond_atom_site_label_1
_geom_bond_atom_site_label_2
_geom_bond_distance
O1 C1 1.2209(16)
O2 C3 1.3650(15)
O2 C22 1.4214(16)
O3 C5 1.3652(16)
O3 C23 1.4264(17)
O4 C11 1.3638(15)
O4 C24 1.4346(16)
O5 C13 1.3674(16)
O5 C25 1.4245(18)
O6 C18 1.3703(16)
O6 C26 1.4285(17)
O7 C19 1.3653(16)
O7 C27 1.4349(17)
C1 C2 1.4952(18)
C1 C15 1.5046(18)
C2 C7 1.3934(18)
C2 C3 1.4014(18)
C3 C4 1.3949(18)
C4 C5 1.3967(18)
C5 C6 1.3897(18)
C6 C7 1.3884(18)
C7 C8 1.5050(17)
C8 C9 1.5501(18)
C9 C10 1.5196(17)
C9 C16 1.5322(18)
C10 C15 1.3968(17)
C10 C11 1.4169(18)
C11 C12 1.3854(18)
C12 C13 1.3977(19)
C13 C14 1.3786(19)
C14 C15 1.4111(18)
C16 C21 1.3878(18)
C16 C17 1.4017(18)
C17 C18 1.3866(18)
C18 C19 1.4118(18)
C19 C20 1.3880(18)
C20 C21 1.3979(18)
C31 Cl3 1.7601(16)
C31 Cl1 1.7602(15)
C31 Cl2 1.7707(16)
